data_4130978
loop_
_publ_author_name
'Drori, Ran'
'Li, Chao'
'Hu, Chunhua'
'Raiteri, Paolo'
'Rohl, Andrew L.'
'Ward, Michael D.'
'Kahr, Bart'

_publ_section_title
;
 A Supramolecular Ice Growth Inhibitor.
;
_journal_issue 40
_journal_name_full 'Journal of the American Chemical Society'
_journal_page_first 13396
_journal_page_last 13401
_journal_paper_doi 10.1021/jacs.6b08267
_journal_volume 138
_journal_year 2016
_chemical_formula_sum 'C20 H23 Cl N4 O2'
_chemical_formula_weight 386.87
_space_group_crystal_system monoclinic
_space_group_IT_number 14
_space_group_name_Hall '-P 2ybc'
_space_group_name_H-M_alt 'P 1 21/c 1'
_atom_sites_solution_hydrogens mixed
_audit_creation_method SHELXL-2014/7
_cell_angle_alpha 90
_cell_angle_beta 97.446(3)
_cell_angle_gamma 90
_cell_formula_units_Z 4
_cell_length_a 12.783(2)
_cell_length_b 7.1190(14)
_cell_length_c 22.379(4)
_cell_measurement_reflns_used 1916
_cell_measurement_temperature 100(2)
_cell_measurement_theta_max 20.08
_cell_measurement_theta_min 2.28
_cell_volume 2019.4(6)
_computing_cell_refinement 'Bruker SAINT'
_computing_data_collection 'Bruker APEX2'
_computing_data_reduction 'Bruker SAINT'
_computing_structure_refinement 'SHELXL-2014/7 (Sheldrick, 2014)'
_computing_structure_solution 'SHELXT (Sheldrick 2014)'
_diffrn_ambient_temperature 100(2)
_diffrn_measured_fraction_theta_full 0.997
_diffrn_measured_fraction_theta_max 0.997
_diffrn_measurement_device_type 'Bruker APEX-II CCD'
_diffrn_measurement_method '\w scans'
_diffrn_radiation_monochromator graphite
_diffrn_radiation_source 'sealed tube'
_diffrn_radiation_type MoK\a
_diffrn_radiation_wavelength 0.71073
_diffrn_reflns_av_R_equivalents 0.0700
_diffrn_reflns_av_unetI/netI 0.0617
_diffrn_reflns_Laue_measured_fraction_full 0.997
_diffrn_reflns_Laue_measured_fraction_max 0.997
_diffrn_reflns_limit_h_max 14
_diffrn_reflns_limit_h_min -15
_diffrn_reflns_limit_k_max 8
_diffrn_reflns_limit_k_min -8
_diffrn_reflns_limit_l_max 26
_diffrn_reflns_limit_l_min -26
_diffrn_reflns_number 15942
_diffrn_reflns_point_group_measured_fraction_full 0.997
_diffrn_reflns_point_group_measured_fraction_max 0.997
_diffrn_reflns_theta_full 25.046
_diffrn_reflns_theta_max 25.046
_diffrn_reflns_theta_min 1.607
_exptl_absorpt_coefficient_mu 0.211
_exptl_absorpt_correction_T_max 0.7449
_exptl_absorpt_correction_T_min 0.6607
_exptl_absorpt_correction_type multi-scan
_exptl_absorpt_process_details SADABS
_exptl_crystal_colour red
_exptl_crystal_density_diffrn 1.272
_exptl_crystal_description needle
_exptl_crystal_F_000 816
_exptl_crystal_size_max 0.560
_exptl_crystal_size_mid 0.060
_exptl_crystal_size_min 0.030
_refine_diff_density_max 0.656
_refine_diff_density_min -0.339
_refine_diff_density_rms 0.068
_refine_ls_extinction_method none
_refine_ls_goodness_of_fit_ref 1.079
_refine_ls_hydrogen_treatment constr
_refine_ls_matrix_type full
_refine_ls_number_parameters 154
_refine_ls_number_reflns 3584
_refine_ls_number_restraints 51
_refine_ls_restrained_S_all 1.082
_refine_ls_R_factor_all 0.1882
_refine_ls_R_factor_gt 0.1120
_refine_ls_shift/su_max 0.000
_refine_ls_shift/su_mean 0.000
_refine_ls_structure_factor_coef Fsqd
_refine_ls_weighting_details 'w=1/[\s^2^(Fo^2^)+(0.1784P)^2^+3.9076P] where P=(Fo^2^+2Fc^2^)/3'
_refine_ls_weighting_scheme calc
_refine_ls_wR_factor_gt 0.3555
_refine_ls_wR_factor_ref 0.4071
_reflns_Friedel_coverage 0.000
_reflns_number_gt 1645
_reflns_number_total 3584
_reflns_threshold_expression 'I > 2\s(I)'
_cod_data_source_file ja6b08267_si_002.cif
_cod_data_source_block SCl
_cod_original_cell_volume 2019.4(7)
_cod_original_sg_symbol_H-M 'P 21/c'
_cod_database_code 4130978
_shelx_shelxl_version_number 2014/7
_shelx_space_group_comment
;
The symmetry employed for this shelxl refinement is uniquely defined
by the following loop, which should always be used as a source of
symmetry information in preference to the above space-group names.
They are only intended as comments.
;
_shelx_estimated_absorpt_t_min 0.891
_shelx_estimated_absorpt_t_max 0.994

loop_
_space_group_symop_operation_xyz
'x, y, z'
'-x, y+1/2, -z+1/2'
'-x, -y, -z'
'x, -y-1/2, z-1/2'

loop_
_atom_site_label
_atom_site_type_symbol
_atom_site_fract_x
_atom_site_fract_y
_atom_site_fract_z
_atom_site_U_iso_or_equiv
_atom_site_adp_type
_atom_site_occupancy
_atom_site_site_symmetry_order
_atom_site_calc_flag
_atom_site_refinement_flags_posn
_atom_site_refinement_flags_adp
_atom_site_refinement_flags_occupancy
_atom_site_disorder_assembly
_atom_site_disorder_group
N1 N 0.5339(4) 0.7778(8) 0.4272(2) 0.0503(4) Uani 0.584(3) 1 d D . P A 1
N2 N 0.4690(4) 0.7228(8) 0.5378(3) 0.0503(4) Uani 0.584(3) 1 d D . P A 1
N3 N 0.1811(4) 0.6350(9) 0.3357(3) 0.0625(9) Uani 0.584(3) 1 d D . P A 1
H3A H 0.2005 0.6463 0.2995 0.075 Uiso 0.584(3) 1 calc R U P A 1
H3B H 0.1152 0.6078 0.3396 0.075 Uiso 0.584(3) 1 calc R U P A 1
N4 N 0.8821(4) 0.9198(10) 0.5211(3) 0.0625(9) Uani 0.584(3) 1 d D . P A 1
H4A H 0.9005 0.9451 0.4854 0.075 Uiso 0.584(3) 1 calc R U P A 1
H4B H 0.9287 0.9292 0.5535 0.075 Uiso 0.584(3) 1 calc R U P A 1
C1 C 0.4307(5) 0.7263(10) 0.4280(3) 0.0503(4) Uani 0.584(3) 1 d D . P A 1
C2 C 0.4018(4) 0.6997(10) 0.4871(3) 0.0503(4) Uani 0.584(3) 1 d D . P A 1
C3 C 0.2949(4) 0.6564(10) 0.4919(3) 0.0503(4) Uani 0.584(3) 1 d D . P A 1
H3 H 0.2742 0.6442 0.5310 0.060 Uiso 0.584(3) 1 calc R U P A 1
C4 C 0.2226(4) 0.6322(10) 0.4444(3) 0.0503(4) Uani 0.584(3) 1 d D . P A 1
C5 C 0.2530(5) 0.6598(10) 0.3856(3) 0.0503(4) Uani 0.584(3) 1 d D . P A 1
C6 C 0.3583(5) 0.7036(9) 0.3768(3) 0.0503(4) Uani 0.584(3) 1 d D . P A 1
H6 H 0.3782 0.7168 0.3376 0.060 Uiso 0.584(3) 1 calc R U P A 1
C7 C 0.6075(5) 0.7965(10) 0.4773(3) 0.0503(4) Uani 0.584(3) 1 d D . P A 1
C8 C 0.5703(5) 0.7664(10) 0.5334(3) 0.0503(4) Uani 0.584(3) 1 d D . P A 1
C9 C 0.6422(5) 0.7975(10) 0.5860(3) 0.0503(4) Uani 0.584(3) 1 d D . P A 1
H9 H 0.6177 0.7859 0.6242 0.060 Uiso 0.584(3) 1 calc R U P A 1
C10 C 0.7453(4) 0.8436(10) 0.5842(3) 0.0503(4) Uani 0.584(3) 1 d D . P A 1
C11 C 0.7823(5) 0.8667(10) 0.5260(3) 0.0503(4) Uani 0.584(3) 1 d D . P A 1
C12 C 0.7094(5) 0.8528(10) 0.4736(3) 0.0503(4) Uani 0.584(3) 1 d D . P A 1
H12 H 0.7305 0.8822 0.4355 0.060 Uiso 0.584(3) 1 calc R U P A 1
C13 C 0.1108(5) 0.5863(12) 0.4482(4) 0.0687(13) Uani 0.584(3) 1 d D . P A 1
H13A H 0.0996 0.5786 0.4907 0.103 Uiso 0.584(3) 1 calc R U P A 1
H13B H 0.0934 0.4653 0.4285 0.103 Uiso 0.584(3) 1 calc R U P A 1
H13C H 0.0655 0.6845 0.4281 0.103 Uiso 0.584(3) 1 calc R U P A 1
C14 C 0.8252(6) 0.8609(14) 0.6395(3) 0.0687(13) Uani 0.584(3) 1 d D . P A 1
H14A H 0.8506 0.9908 0.6428 0.103 Uiso 0.584(3) 1 d R U P A 1
H14B H 0.8847 0.7762 0.6364 0.103 Uiso 0.584(3) 1 d R U P A 1
H14C H 0.7920 0.8285 0.6752 0.103 Uiso 0.584(3) 1 d R U P A 1
N1' N 0.5317(5) 0.7585(12) 0.4311(3) 0.0503(4) Uani 0.416(3) 1 d D . P A 2
N2' N 0.4867(5) 0.7178(11) 0.5528(3) 0.0503(4) Uani 0.416(3) 1 d D . P A 2
N3' N 0.1629(6) 0.6366(13) 0.3678(4) 0.0625(9) Uani 0.416(3) 1 d D . P A 2
H3C H 0.1735 0.6557 0.3302 0.075 Uiso 0.416(3) 1 calc R U P A 2
H3D H 0.0999 0.6047 0.3761 0.075 Uiso 0.416(3) 1 calc R U P A 2
N4' N 0.8873(6) 0.9233(14) 0.5177(5) 0.0625(9) Uani 0.416(3) 1 d D . P A 2
H4C H 0.9060 0.9360 0.4814 0.075 Uiso 0.416(3) 1 calc R U P A 2
H4D H 0.9332 0.9456 0.5497 0.075 Uiso 0.416(3) 1 calc R U P A 2
C1' C 0.4281(6) 0.7233(14) 0.4446(3) 0.0503(4) Uani 0.416(3) 1 d D . P A 2
C2' C 0.4099(6) 0.7002(14) 0.5059(3) 0.0503(4) Uani 0.416(3) 1 d D . P A 2
C3' C 0.3054(6) 0.6548(13) 0.5172(4) 0.0503(4) Uani 0.416(3) 1 d D . P A 2
H3' H 0.2927 0.6388 0.5578 0.060 Uiso 0.416(3) 1 calc R U P A 2
C4' C 0.2252(6) 0.6338(13) 0.4738(4) 0.0503(4) Uani 0.416(3) 1 d D . P A 2
C5' C 0.2434(6) 0.6563(14) 0.4127(4) 0.0503(4) Uani 0.416(3) 1 d D . P A 2
C6' C 0.3443(6) 0.7076(13) 0.3987(4) 0.0503(4) Uani 0.416(3) 1 d D . P A 2
H6' H 0.3548 0.7313 0.3581 0.060 Uiso 0.416(3) 1 calc R U P A 2
C7' C 0.6087(6) 0.7939(15) 0.4809(3) 0.0503(4) Uani 0.416(3) 1 d D . P A 2
C8' C 0.5828(6) 0.7706(14) 0.5404(3) 0.0503(4) Uani 0.416(3) 1 d D . P A 2
C9' C 0.6638(6) 0.7831(13) 0.5908(4) 0.0503(4) Uani 0.416(3) 1 d D . P A 2
H9' H 0.6471 0.7539 0.6299 0.060 Uiso 0.416(3) 1 calc R U P A 2
C10' C 0.7643(6) 0.8356(14) 0.5843(3) 0.0503(4) Uani 0.416(3) 1 d D . P A 2
C11' C 0.7887(6) 0.8702(14) 0.5241(3) 0.0503(4) Uani 0.416(3) 1 d D . P A 2
C12' C 0.7128(6) 0.8332(14) 0.4743(4) 0.0503(4) Uani 0.416(3) 1 d D . P A 2
H12' H 0.7334 0.8351 0.4350 0.060 Uiso 0.416(3) 1 calc R U P A 2
C13' C 0.1159(7) 0.5876(18) 0.4817(5) 0.0687(13) Uani 0.416(3) 1 d D . P A 2
H13D H 0.0976 0.4642 0.4639 0.103 Uiso 0.416(3) 1 calc R U P A 2
H13E H 0.0684 0.6829 0.4616 0.103 Uiso 0.416(3) 1 calc R U P A 2
H13F H 0.1088 0.5848 0.5247 0.103 Uiso 0.416(3) 1 calc R U P A 2
C14' C 0.8421(8) 0.8725(19) 0.6390(4) 0.0687(13) Uani 0.416(3) 1 d D . P A 2
H14D H 0.8756 0.9953 0.6356 0.103 Uiso 0.416(3) 1 d R U P A 2
H14E H 0.8961 0.7740 0.6420 0.103 Uiso 0.416(3) 1 d R U P A 2
H14F H 0.8062 0.8703 0.6751 0.103 Uiso 0.416(3) 1 d R U P A 2
C15 C 0.5662(5) 0.7891(8) 0.3697(2) 0.0844(7) Uani 1 1 d D . . . .
C16 C 0.5973(4) 0.6333(8) 0.3411(2) 0.0844(7) Uani 1 1 d . . . . .
H16 H 0.5933 0.5112 0.3577 0.101 Uiso 1 1 calc R U . . .
C17 C 0.6362(4) 0.6626(8) 0.2850(2) 0.0844(7) Uani 1 1 d . . . . .
H17 H 0.6563 0.5570 0.2632 0.101 Uiso 1 1 calc R U . . .
C18 C 0.6455(4) 0.8360(8) 0.2619(2) 0.0844(7) Uani 1 1 d . . . . .
H18 H 0.6742 0.8522 0.2251 0.101 Uiso 1 1 calc R U . . .
C19 C 0.6131(4) 0.9881(8) 0.2919(2) 0.0844(7) Uani 1 1 d . . . . .
H19 H 0.6186 1.1102 0.2755 0.101 Uiso 1 1 calc R U . . .
C20 C 0.5727(4) 0.9674(8) 0.3455(2) 0.0844(7) Uani 1 1 d . . . . .
H20 H 0.5495 1.0739 0.3658 0.101 Uiso 1 1 calc R U . . .

loop_
_atom_site_aniso_label
_atom_site_aniso_U_11
_atom_site_aniso_U_22
_atom_site_aniso_U_33
_atom_site_aniso_U_23
_atom_site_aniso_U_13
_atom_site_aniso_U_12
N1 0.0436(6) 0.0395(6) 0.0677(8) -0.0038(6) 0.0068(6) 0.0031(5)
N2 0.0436(6) 0.0395(6) 0.0677(8) -0.0038(6) 0.0068(6) 0.0031(5)
N3 0.0384(15) 0.0710(19) 0.077(2) 0.0008(18) 0.0048(15) -0.0072(14)
N4 0.0384(15) 0.0710(19) 0.077(2) 0.0008(18) 0.0048(15) -0.0072(14)
C1 0.0436(6) 0.0395(6) 0.0677(8) -0.0038(6) 0.0068(6) 0.0031(5)
C2 0.0436(6) 0.0395(6) 0.0677(8) -0.0038(6) 0.0068(6) 0.0031(5)
C3 0.0436(6) 0.0395(6) 0.0677(8) -0.0038(6) 0.0068(6) 0.0031(5)
C4 0.0436(6) 0.0395(6) 0.0677(8) -0.0038(6) 0.0068(6) 0.0031(5)
C5 0.0436(6) 0.0395(6) 0.0677(8) -0.0038(6) 0.0068(6) 0.0031(5)
C6 0.0436(6) 0.0395(6) 0.0677(8) -0.0038(6) 0.0068(6) 0.0031(5)
C7 0.0436(6) 0.0395(6) 0.0677(8) -0.0038(6) 0.0068(6) 0.0031(5)
C8 0.0436(6) 0.0395(6) 0.0677(8) -0.0038(6) 0.0068(6) 0.0031(5)
C9 0.0436(6) 0.0395(6) 0.0677(8) -0.0038(6) 0.0068(6) 0.0031(5)
C10 0.0436(6) 0.0395(6) 0.0677(8) -0.0038(6) 0.0068(6) 0.0031(5)
C11 0.0436(6) 0.0395(6) 0.0677(8) -0.0038(6) 0.0068(6) 0.0031(5)
C12 0.0436(6) 0.0395(6) 0.0677(8) -0.0038(6) 0.0068(6) 0.0031(5)
C13 0.062(2) 0.068(2) 0.077(3) 0.002(2) 0.010(2) -0.004(2)
C14 0.062(2) 0.068(2) 0.077(3) 0.002(2) 0.010(2) -0.004(2)
N1' 0.0436(6) 0.0395(6) 0.0677(8) -0.0038(6) 0.0068(6) 0.0031(5)
N2' 0.0436(6) 0.0395(6) 0.0677(8) -0.0038(6) 0.0068(6) 0.0031(5)
N3' 0.0384(15) 0.0710(19) 0.077(2) 0.0008(18) 0.0048(15) -0.0072(14)
N4' 0.0384(15) 0.0710(19) 0.077(2) 0.0008(18) 0.0048(15) -0.0072(14)
C1' 0.0436(6) 0.0395(6) 0.0677(8) -0.0038(6) 0.0068(6) 0.0031(5)
C2' 0.0436(6) 0.0395(6) 0.0677(8) -0.0038(6) 0.0068(6) 0.0031(5)
C3' 0.0436(6) 0.0395(6) 0.0677(8) -0.0038(6) 0.0068(6) 0.0031(5)
C4' 0.0436(6) 0.0395(6) 0.0677(8) -0.0038(6) 0.0068(6) 0.0031(5)
C5' 0.0436(6) 0.0395(6) 0.0677(8) -0.0038(6) 0.0068(6) 0.0031(5)
C6' 0.0436(6) 0.0395(6) 0.0677(8) -0.0038(6) 0.0068(6) 0.0031(5)
C7' 0.0436(6) 0.0395(6) 0.0677(8) -0.0038(6) 0.0068(6) 0.0031(5)
C8' 0.0436(6) 0.0395(6) 0.0677(8) -0.0038(6) 0.0068(6) 0.0031(5)
C9' 0.0436(6) 0.0395(6) 0.0677(8) -0.0038(6) 0.0068(6) 0.0031(5)
C10' 0.0436(6) 0.0395(6) 0.0677(8) -0.0038(6) 0.0068(6) 0.0031(5)
C11' 0.0436(6) 0.0395(6) 0.0677(8) -0.0038(6) 0.0068(6) 0.0031(5)
C12' 0.0436(6) 0.0395(6) 0.0677(8) -0.0038(6) 0.0068(6) 0.0031(5)
C13' 0.062(2) 0.068(2) 0.077(3) 0.002(2) 0.010(2) -0.004(2)
C14' 0.062(2) 0.068(2) 0.077(3) 0.002(2) 0.010(2) -0.004(2)
C15 0.0857(14) 0.0833(14) 0.0814(13) -0.0237(12) -0.0001(11) 0.0109(13)
C16 0.0857(14) 0.0833(14) 0.0814(13) -0.0237(12) -0.0001(11) 0.0109(13)
C17 0.0857(14) 0.0833(14) 0.0814(13) -0.0237(12) -0.0001(11) 0.0109(13)
C18 0.0857(14) 0.0833(14) 0.0814(13) -0.0237(12) -0.0001(11) 0.0109(13)
C19 0.0857(14) 0.0833(14) 0.0814(13) -0.0237(12) -0.0001(11) 0.0109(13)
C20 0.0857(14) 0.0833(14) 0.0814(13) -0.0237(12) -0.0001(11) 0.0109(13)

loop_
_atom_type_symbol
_atom_type_description
_atom_type_scat_dispersion_real
_atom_type_scat_dispersion_imag
_atom_type_scat_source
C C 0.0033 0.0016 'International Tables Vol C Tables 4.2.6.8 and 6.1.1.4'
H H 0.0000 0.0000 'International Tables Vol C Tables 4.2.6.8 and 6.1.1.4'
N N 0.0061 0.0033 'International Tables Vol C Tables 4.2.6.8 and 6.1.1.4'
Cl Cl 0.1484 0.1585 'International Tables Vol C Tables 4.2.6.8 and 6.1.1.4'
O O 0.0106 0.0060 'International Tables Vol C Tables 4.2.6.8 and 6.1.1.4'

loop_
_geom_angle_atom_site_label_1
_geom_angle_atom_site_label_2
_geom_angle_atom_site_label_3
_geom_angle
C1 N1 C7 125.0(5)
C1 N1 C15 115.2(5)
C7 N1 C15 119.4(5)
C2 N2 C8 118.8(6)
C5 N3 H3A 120.0
C5 N3 H3B 120.0
H3A N3 H3B 120.0
C11 N4 H4A 120.0
C11 N4 H4B 120.0
H4A N4 H4B 120.0
N1 C1 C6 124.1(6)
N1 C1 C2 114.3(5)
C6 C1 C2 121.6(5)
N2 C2 C3 118.6(6)
N2 C2 C1 123.5(5)
C3 C2 C1 117.7(5)
C4 C3 C2 123.0(6)
C4 C3 H3 118.5
C2 C3 H3 118.5
C3 C4 C5 118.3(6)
C3 C4 C13 124.0(6)
C5 C4 C13 117.6(6)
N3 C5 C6 117.8(6)
N3 C5 C4 120.0(5)
C6 C5 C4 122.1(5)
C1 C6 C5 117.0(6)
C1 C6 H6 121.5
C5 C6 H6 121.5
N1 C7 C12 122.2(6)
N1 C7 C8 115.8(5)
C12 C7 C8 121.9(6)
N2 C8 C9 120.1(6)
N2 C8 C7 122.5(5)
C9 C8 C7 117.2(5)
C10 C9 C8 122.7(6)
C10 C9 H9 118.7
C8 C9 H9 118.7
C9 C10 C11 118.8(6)
C9 C10 C14 123.5(6)
C11 C10 C14 117.6(6)
N4 C11 C12 118.9(6)
N4 C11 C10 121.8(6)
C12 C11 C10 118.9(5)
C7 C12 C11 120.1(6)
C7 C12 H12 120.0
C11 C12 H12 120.0
C4 C13 H13A 109.5
C4 C13 H13B 109.5
H13A C13 H13B 109.5
C4 C13 H13C 109.5
H13A C13 H13C 109.5
H13B C13 H13C 109.5
C10 C14 H14A 108.9
C10 C14 H14B 110.1
H14A C14 H14B 109.5
C10 C14 H14C 109.4
H14A C14 H14C 109.5
H14B C14 H14C 109.5
C7' N1' C1' 116.0(6)
C7' N1' C15 115.9(6)
C1' N1' C15 127.5(6)
C2' N2' C8' 117.2(7)
C5' N3' H3C 120.0
C5' N3' H3D 120.0
H3C N3' H3D 120.0
C11' N4' H4C 120.0
C11' N4' H4D 120.0
H4C N4' H4D 120.0
C6' C1' N1' 120.6(7)
C6' C1' C2' 119.6(7)
N1' C1' C2' 119.8(6)
N2' C2' C3' 119.1(7)
N2' C2' C1' 123.0(7)
C3' C2' C1' 117.9(7)
C4' C3' C2' 123.2(8)
C4' C3' H3' 118.4
C2' C3' H3' 118.4
C3' C4' C5' 118.9(7)
C3' C4' C13' 126.5(8)
C5' C4' C13' 114.6(7)
N3' C5' C6' 119.4(8)
N3' C5' C4' 120.0(7)
C6' C5' C4' 120.5(7)
C1' C6' C5' 119.7(8)
C1' C6' H6' 120.2
C5' C6' H6' 120.2
C12' C7' N1' 122.1(7)
C12' C7' C8' 117.8(7)
N1' C7' C8' 119.7(7)
N2' C8' C7' 123.6(7)
N2' C8' C9' 116.2(7)
C7' C8' C9' 119.8(7)
C10' C9' C8' 121.9(8)
C10' C9' H9' 119.1
C8' C9' H9' 119.1
C9' C10' C11' 117.9(7)
C9' C10' C14' 119.7(8)
C11' C10' C14' 122.2(7)
N4' C11' C12' 121.9(8)
N4' C11' C10' 117.9(7)
C12' C11' C10' 119.9(7)
C7' C12' C11' 121.7(8)
C7' C12' H12' 119.1
C11' C12' H12' 119.1
C4' C13' H13D 109.5
C4' C13' H13E 109.5
H13D C13' H13E 109.5
C4' C13' H13F 109.5
H13D C13' H13F 109.5
H13E C13' H13F 109.5
C10' C14' H14D 110.1
C10' C14' H14E 108.5
H14D C14' H14E 109.5
C10' C14' H14F 109.8
H14D C14' H14F 109.5
H14E C14' H14F 109.5
C16 C15 C20 121.7(5)
C16 C15 N1 121.5(5)
C20 C15 N1 116.7(5)
C16 C15 N1' 116.5(6)
C20 C15 N1' 121.7(5)
C15 C16 C17 116.8(5)
C15 C16 H16 121.6
C17 C16 H16 121.6
C18 C17 C16 122.0(5)
C18 C17 H17 119.0
C16 C17 H17 119.0
C17 C18 C19 119.3(6)
C17 C18 H18 120.4
C19 C18 H18 120.4
C18 C19 C20 121.1(6)
C18 C19 H19 119.4
C20 C19 H19 119.4
C19 C20 C15 119.1(5)
C19 C20 H20 120.4
C15 C20 H20 120.4

loop_
_geom_bond_atom_site_label_1
_geom_bond_atom_site_label_2
_geom_bond_distance
N1 C1 1.371(7)
N1 C7 1.374(7)
N1 C15 1.404(8)
N2 C2 1.342(7)
N2 C8 1.348(7)
N3 C5 1.363(8)
N3 H3A 0.8800
N3 H3B 0.8800
N4 C11 1.348(8)
N4 H4A 0.8800
N4 H4B 0.8800
C1 C6 1.386(8)
C1 C2 1.431(8)
C2 C3 1.418(8)
C3 C4 1.328(8)
C3 H3 0.9500
C4 C5 1.433(9)
C4 C13 1.479(9)
C5 C6 1.420(8)
C6 H6 0.9500
C7 C12 1.375(8)
C7 C8 1.415(8)
C8 C9 1.414(8)
C9 C10 1.364(8)
C9 H9 0.9500
C10 C11 1.451(8)
C10 C14 1.503(9)
C11 C12 1.404(8)
C12 H12 0.9500
C13 H13A 0.9800
C13 H13B 0.9800
C13 H13C 0.9800
C14 H14A 0.9800
C14 H14B 0.9800
C14 H14C 0.9800
N1' C7' 1.411(9)
N1' C1' 1.418(9)
N1' C15 1.512(9)
N2' C2' 1.347(9)
N2' C8' 1.347(9)
N3' C5' 1.349(10)
N3' H3C 0.8800
N3' H3D 0.8800
N4' C11' 1.341(10)
N4' H4C 0.8800
N4' H4D 0.8800
C1' C6' 1.390(10)
C1' C2' 1.430(10)
C2' C3' 1.430(10)
C3' C4' 1.326(10)
C3' H3' 0.9500
C4' C5' 1.426(10)
C4' C13' 1.468(11)
C5' C6' 1.414(10)
C6' H6' 0.9500
C7' C12' 1.387(10)
C7' C8' 1.423(10)
C8' C9' 1.431(10)
C9' C10' 1.364(10)
C9' H9' 0.9500
C10' C11' 1.442(10)
C10' C14' 1.497(11)
C11' C12' 1.405(10)
C12' H12' 0.9500
C13' H13D 0.9800
C13' H13E 0.9800
C13' H13F 0.9800
C14' H14D 0.9800
C14' H14E 0.9800
C14' H14F 0.9800
C15 C16 1.366(8)
C15 C20 1.387(8)
C16 C17 1.424(8)
C16 H16 0.9500
C17 C18 1.349(8)
C17 H17 0.9500
C18 C19 1.367(7)
C18 H18 0.9500
C19 C20 1.374(8)
C19 H19 0.9500
C20 H20 0.9500
